data_7155094
loop_
_publ_author_name
'Kensy, Victoria K.'
'Peterson, Gregory I.'
'Church, Derek C.'
'Yakelis, Neal A.'
'Boydston, Andrew J.'

_publ_section_title
;
 Investigation of the dynamic nature of 1,2-oxazines derived from
 peralkylcyclopentadiene and nitrosocarbonyl species.
;
_journal_issue 24
_journal_name_full 'Organic &amp; biomolecular chemistry'
_journal_page_first 5617
_journal_page_last 5621
_journal_paper_doi 10.1039/c6ob00400h
_journal_volume 14
_journal_year 2016
_chemical_formula_moiety 'C23 H29 N3 O6'
_chemical_formula_sum 'C23 H29 N3 O6'
_chemical_formula_weight 443.49
_chemical_name_common 4gip233a
_chemical_name_systematic
;
 4gip233a
;
_space_group_IT_number 14
_symmetry_cell_setting monoclinic
_symmetry_Int_Tables_number 14
_symmetry_space_group_name_Hall '-P 2ybc'
_symmetry_space_group_name_H-M 'P 1 21/c 1'
_atom_sites_solution_hydrogens geom
_atom_sites_solution_primary direct
_atom_sites_solution_secondary difmap
_audit_block_doi 10.5517/cc1ktycp
_audit_conform_dict_location ftp://ftp.iucr.org/pub/cif_core.dic
_audit_conform_dict_name cif_core.dic
_audit_conform_dict_version 2.4
_audit_creation_date 2014-10-28T14:56:23-00:00
_audit_creation_method 'WinGX routine CIF_UPDATE'
_audit_update_record
;
2016-02-20 deposited with the CCDC.
2016-04-26 downloaded from the CCDC.
;
_cell_angle_alpha 90.000(5)
_cell_angle_beta 96.987(5)
_cell_angle_gamma 90.000(5)
_cell_formula_units_Z 4
_cell_length_a 11.526(5)
_cell_length_b 22.824(5)
_cell_length_c 8.601(5)
_cell_measurement_reflns_used 137
_cell_measurement_temperature 100(2)
_cell_measurement_theta_max 20
_cell_measurement_theta_min 3
_cell_volume 2245.9(17)
_computing_cell_refinement 'SAINT (Bruker, 2007)'
_computing_data_collection 'APEX2 (Bruker, 2007)'
_computing_data_reduction 'SAINT (Bruker, 2007)'
_computing_molecular_graphics 'ORTEP-3 for Windows (Farrugia, 1997)'
_computing_publication_material 'SHELXL-97 (Sheldrick, 1997)'
_computing_structure_refinement 'SHELXL-97 (Sheldrick, 2008)'
_computing_structure_solution 'SHELXS97 (Sheldrick, 1997)'
_diffrn_ambient_temperature 100(2)
_diffrn_measured_fraction_theta_full 0.998
_diffrn_measured_fraction_theta_max 0.993
_diffrn_measurement_device_type 'Bruker APEXII CCD area-detector'
_diffrn_measurement_method '\f and \w scans'
_diffrn_radiation_monochromator graphite
_diffrn_radiation_type MoK\a
_diffrn_radiation_wavelength 0.71073
_diffrn_reflns_av_R_equivalents 0.0343
_diffrn_reflns_av_unetI/netI 0.0174
_diffrn_reflns_limit_h_max 15
_diffrn_reflns_limit_h_min -15
_diffrn_reflns_limit_k_max 30
_diffrn_reflns_limit_k_min -30
_diffrn_reflns_limit_l_max 11
_diffrn_reflns_limit_l_min -11
_diffrn_reflns_number 97224
_diffrn_reflns_theta_full 25
_diffrn_reflns_theta_max 28.6
_diffrn_reflns_theta_min 1.99
_diffrn_source 'fine-focus sealed tube'
_exptl_absorpt_coefficient_mu 0.096
_exptl_absorpt_correction_T_max 0.9867
_exptl_absorpt_correction_T_min 0.9673
_exptl_absorpt_correction_type multi-scan
_exptl_absorpt_process_details '(SADABS; Bruker, 2007)'
_exptl_crystal_colour colorless
_exptl_crystal_density_diffrn 1.312
_exptl_crystal_density_method 'not measured'
_exptl_crystal_description prism
_exptl_crystal_F_000 944
_exptl_crystal_size_max 0.35
_exptl_crystal_size_mid 0.14
_exptl_crystal_size_min 0.14
_refine_diff_density_max 0.375
_refine_diff_density_min -0.241
_refine_diff_density_rms 0.055
_refine_ls_extinction_method none
_refine_ls_goodness_of_fit_ref 1.13
_refine_ls_hydrogen_treatment constr
_refine_ls_matrix_type full
_refine_ls_number_parameters 294
_refine_ls_number_reflns 5725
_refine_ls_number_restraints 0
_refine_ls_restrained_S_all 1.13
_refine_ls_R_factor_all 0.0686
_refine_ls_R_factor_gt 0.0581
_refine_ls_shift/su_max 0.002
_refine_ls_shift/su_mean 0
_refine_ls_structure_factor_coef Fsqd
_refine_ls_weighting_details 'calc w=1/[\s^2^(Fo^2^)+(0.0378P)^2^+2.7132P] where P=(Fo^2^+2Fc^2^)/3'
_refine_ls_weighting_scheme calc
_refine_ls_wR_factor_gt 0.1371
_refine_ls_wR_factor_ref 0.1422
_reflns_number_gt 4875
_reflns_number_total 5725
_reflns_threshold_expression >2\s(I)
_cod_data_source_file c6ob00400h2.cif
_cod_data_source_block 4gip233a_0ma
_cod_depositor_comments 'Adding full bibliography for 7155093--7155094.cif.'
_cod_original_sg_symbol_H-M 'P 21/c'
_cod_database_code 7155094

loop_
_symmetry_equiv_pos_as_xyz
'x, y, z'
'-x, y+1/2, -z+1/2'
'-x, -y, -z'
'x, -y-1/2, z-1/2'

loop_
_atom_site_label
_atom_site_type_symbol
_atom_site_fract_x
_atom_site_fract_y
_atom_site_fract_z
_atom_site_U_iso_or_equiv
_atom_site_adp_type
_atom_site_occupancy
_atom_site_symmetry_multiplicity
_atom_site_calc_flag
_atom_site_refinement_flags
C1 C 0.16263(19) -0.00011(10) 0.0056(3) 0.0308(5) Uani 1 1 d .
H1 H 0.1479 -0.0369 0.0512 0.037 Uiso 1 1 calc R
C2 C 0.1172(2) 0.01861(10) -0.1352(3) 0.0369(5) Uani 1 1 d .
H2 H 0.0645 -0.0023 -0.2085 0.044 Uiso 1 1 calc R
C3 C 0.24228(17) 0.04769(9) 0.0806(2) 0.0238(4) Uani 1 1 d .
H3 H 0.3029 0.0351 0.1673 0.029 Uiso 1 1 calc R
C4 C 0.1654(2) 0.07998(10) -0.1573(2) 0.0324(5) Uani 1 1 d .
H4 H 0.1623 0.094 -0.2678 0.039 Uiso 1 1 calc R
C5 C 0.28816(18) 0.07295(9) -0.0664(2) 0.0281(4) Uani 1 1 d .
H5A H 0.3294 0.1108 -0.0464 0.034 Uiso 1 1 calc R
H5B H 0.3377 0.045 -0.1165 0.034 Uiso 1 1 calc R
C6 C 0.15892(16) 0.09845(9) 0.1199(2) 0.0223(4) Uani 1 1 d .
H6 H 0.0987 0.0848 0.1862 0.027 Uiso 1 1 calc R
C7 C 0.22697(16) 0.15092(9) 0.1905(2) 0.0213(4) Uani 1 1 d .
C8 C 0.14020(16) 0.18353(9) -0.0508(2) 0.0260(4) Uani 1 1 d .
C9 C 0.10387(17) 0.11975(9) -0.0435(2) 0.0269(4) Uani 1 1 d .
H9 H 0.017 0.1149 -0.0586 0.032 Uiso 1 1 calc R
C10 C 0.27871(16) 0.25117(9) 0.1082(2) 0.0227(4) Uani 1 1 d .
H10A H 0.2844 0.263 0.2196 0.027 Uiso 1 1 calc R
H10B H 0.2375 0.2826 0.0441 0.027 Uiso 1 1 calc R
C11 C 0.40016(16) 0.24319(8) 0.0614(2) 0.0210(4) Uani 1 1 d .
C12 C 0.58556(16) 0.28684(8) 0.0648(2) 0.0243(4) Uani 1 1 d .
H12A H 0.5814 0.2852 -0.0507 0.029 Uiso 1 1 calc R
H12B H 0.629 0.2521 0.1095 0.029 Uiso 1 1 calc R
C13 C 0.64623(17) 0.34304(9) 0.1271(2) 0.0243(4) Uani 1 1 d .
C14 C 0.6566(2) 0.34348(11) 0.3056(2) 0.0395(6) Uani 1 1 d .
H14A H 0.5792 0.3378 0.3392 0.059 Uiso 1 1 calc R
H14B H 0.6888 0.3811 0.345 0.059 Uiso 1 1 calc R
H14C H 0.7086 0.3117 0.3473 0.059 Uiso 1 1 calc R
C15 C 0.59321(16) 0.39929(8) 0.0473(2) 0.0213(4) Uani 1 1 d .
C16 C 0.47407(18) 0.41981(9) 0.0769(3) 0.0299(4) Uani 1 1 d .
H16A H 0.47 0.4212 0.19 0.045 Uiso 1 1 calc R
H16B H 0.4148 0.3926 0.0278 0.045 Uiso 1 1 calc R
H16C H 0.4597 0.459 0.0324 0.045 Uiso 1 1 calc R
C17 C 0.62193(16) 0.39318(8) -0.1200(2) 0.0193(3) Uani 1 1 d .
C18 C 0.54988(18) 0.41915(9) -0.2591(2) 0.0281(4) Uani 1 1 d .
H18A H 0.5912 0.415 -0.3515 0.042 Uiso 1 1 calc R
H18B H 0.5365 0.4608 -0.2398 0.042 Uiso 1 1 calc R
H18C H 0.4747 0.3987 -0.2772 0.042 Uiso 1 1 calc R
C19 C 0.79720(19) 0.35187(9) -0.2403(3) 0.0303(4) Uani 1 1 d .
H19A H 0.7546 0.3633 -0.3412 0.046 Uiso 1 1 calc R
H19B H 0.8142 0.3098 -0.2412 0.046 Uiso 1 1 calc R
H19C H 0.8706 0.3739 -0.2223 0.046 Uiso 1 1 calc R
C20 C 0.72410(16) 0.36502(8) -0.1119(2) 0.0201(4) Uani 1 1 d .
C21 C 0.76403(16) 0.35292(8) 0.0594(2) 0.0232(4) Uani 1 1 d .
C22 C 0.86178(19) 0.30957(10) 0.1014(3) 0.0382(6) Uani 1 1 d .
H22A H 0.8365 0.2705 0.0636 0.057 Uiso 1 1 calc R
H22B H 0.8818 0.3085 0.2154 0.057 Uiso 1 1 calc R
H22C H 0.9305 0.3215 0.0524 0.057 Uiso 1 1 calc R
C23 C 0.87193(17) 0.44860(9) 0.0617(2) 0.0241(4) Uani 1 1 d .
N1 N 0.21311(13) 0.19696(7) 0.08551(18) 0.0213(3) Uani 1 1 d .
N2 N 0.79096(15) 0.41380(7) 0.13019(19) 0.0254(4) Uani 1 1 d .
N3 N 0.84604(15) 0.50525(7) 0.04201(19) 0.0244(3) Uani 1 1 d .
H3A H 0.8969 0.5293 0.0078 0.029 Uiso 1 1 calc R
H3B H 0.7781 0.5186 0.0632 0.029 Uiso 1 1 calc R
O1 O 0.11337(13) 0.21833(7) -0.15473(18) 0.0354(4) Uani 1 1 d .
O2 O 0.28767(13) 0.15350(7) 0.31572(16) 0.0286(3) Uani 1 1 d .
O3 O 0.43011(13) 0.20282(7) -0.0130(2) 0.0370(4) Uani 1 1 d .
O4 O 0.46897(12) 0.28797(6) 0.11201(16) 0.0235(3) Uani 1 1 d .
O5 O 0.67835(12) 0.44315(6) 0.12132(16) 0.0256(3) Uani 1 1 d .
O6 O 0.96479(12) 0.42635(7) 0.0350(2) 0.0343(4) Uani 1 1 d .

loop_
_atom_site_aniso_label
_atom_site_aniso_U_11
_atom_site_aniso_U_22
_atom_site_aniso_U_33
_atom_site_aniso_U_23
_atom_site_aniso_U_13
_atom_site_aniso_U_12
C1 0.0331(11) 0.0275(10) 0.0324(11) 0.0013(8) 0.0060(9) -0.0125(8)
C2 0.0437(13) 0.0346(12) 0.0305(11) -0.0003(9) -0.0024(9) -0.0230(10)
C3 0.0236(9) 0.0256(9) 0.0219(9) 0.0004(7) 0.0019(7) -0.0059(7)
C4 0.0410(12) 0.0348(11) 0.0197(9) 0.0024(8) -0.0025(8) -0.0219(9)
C5 0.0314(10) 0.0286(10) 0.0258(10) -0.0056(8) 0.0100(8) -0.0128(8)
C6 0.0189(8) 0.0277(10) 0.0201(8) 0.0076(7) 0.0016(7) -0.0044(7)
C7 0.0185(8) 0.0265(9) 0.0193(8) 0.0024(7) 0.0044(7) 0.0017(7)
C8 0.0186(8) 0.0318(10) 0.0263(10) 0.0088(8) -0.0029(7) -0.0089(8)
C9 0.0207(9) 0.0327(10) 0.0253(9) 0.0105(8) -0.0060(7) -0.0116(8)
C10 0.0200(9) 0.0246(9) 0.0233(9) 0.0000(7) 0.0012(7) -0.0051(7)
C11 0.0218(9) 0.0211(9) 0.0195(8) 0.0001(7) 0.0004(7) -0.0069(7)
C12 0.0214(9) 0.0205(9) 0.0309(10) 0.0007(8) 0.0032(7) -0.0064(7)
C13 0.0262(9) 0.0249(9) 0.0208(9) 0.0015(7) -0.0014(7) -0.0111(7)
C14 0.0492(14) 0.0457(14) 0.0223(10) 0.0036(9) -0.0010(9) -0.0287(11)
C15 0.0221(9) 0.0191(8) 0.0230(9) -0.0059(7) 0.0040(7) -0.0083(7)
C16 0.0290(10) 0.0223(9) 0.0410(12) -0.0077(9) 0.0147(9) -0.0064(8)
C17 0.0215(8) 0.0173(8) 0.0186(8) -0.0013(7) 0.0003(7) -0.0045(7)
C18 0.0271(10) 0.0274(10) 0.0276(10) 0.0028(8) -0.0045(8) -0.0006(8)
C19 0.0307(10) 0.0255(10) 0.0364(11) -0.0051(9) 0.0108(9) -0.0022(8)
C20 0.0194(8) 0.0151(8) 0.0254(9) -0.0004(7) 0.0009(7) -0.0040(6)
C21 0.0199(8) 0.0205(9) 0.0277(9) 0.0043(7) -0.0037(7) -0.0086(7)
C22 0.0251(10) 0.0275(11) 0.0584(15) 0.0175(10) -0.0093(10) -0.0066(8)
C23 0.0231(9) 0.0251(9) 0.0222(9) 0.0038(7) -0.0050(7) -0.0103(7)
N1 0.0171(7) 0.0258(8) 0.0205(7) 0.0040(6) 0.0006(6) -0.0047(6)
N2 0.0261(8) 0.0252(8) 0.0235(8) 0.0025(7) -0.0027(6) -0.0116(7)
N3 0.0263(8) 0.0206(8) 0.0270(8) 0.0009(6) 0.0063(6) -0.0092(6)
O1 0.0321(8) 0.0386(9) 0.0319(8) 0.0181(7) -0.0113(6) -0.0138(7)
O2 0.0333(8) 0.0335(8) 0.0175(6) -0.0027(6) -0.0028(6) 0.0060(6)
O3 0.0296(8) 0.0297(8) 0.0549(10) -0.0180(7) 0.0183(7) -0.0139(6)
O4 0.0224(6) 0.0213(7) 0.0274(7) -0.0033(5) 0.0049(5) -0.0085(5)
O5 0.0282(7) 0.0216(7) 0.0278(7) -0.0081(6) 0.0067(6) -0.0126(6)
O6 0.0211(7) 0.0257(7) 0.0544(10) 0.0115(7) -0.0023(6) -0.0081(6)

loop_
_atom_type_symbol
_atom_type_description
_atom_type_scat_dispersion_real
_atom_type_scat_dispersion_imag
_atom_type_scat_source
C C 0.0033 0.0016 'International Tables Vol C Tables 4.2.6.8 and 6.1.1.4'
H H 0 0 'International Tables Vol C Tables 4.2.6.8 and 6.1.1.4'
N N 0.0061 0.0033 'International Tables Vol C Tables 4.2.6.8 and 6.1.1.4'
O O 0.0106 0.006 'International Tables Vol C Tables 4.2.6.8 and 6.1.1.4'

loop_
_geom_angle_atom_site_label_1
_geom_angle_atom_site_label_2
_geom_angle_atom_site_label_3
_geom_angle
C2 C1 C3 107.86(18)
C2 C1 H1 126.1
C3 C1 H1 126.1
C1 C2 C4 107.39(18)
C1 C2 H2 126.3
C4 C2 H2 126.3
C1 C3 C5 99.83(16)
C1 C3 C6 105.54(16)
C5 C3 C6 100.43(16)
C1 C3 H3 116.2
C5 C3 H3 116.2
C6 C3 H3 116.2
C2 C4 C5 99.62(18)
C2 C4 C9 104.75(17)
C5 C4 C9 101.60(16)
C2 C4 H4 116.2
C5 C4 H4 116.2
C9 C4 H4 116.2
C4 C5 C3 94.00(16)
C4 C5 H5A 112.9
C3 C5 H5A 112.9
C4 C5 H5B 112.9
C3 C5 H5B 112.9
H5A C5 H5B 110.3
C7 C6 C9 104.49(15)
C7 C6 C3 111.66(15)
C9 C6 C3 103.31(16)
C7 C6 H6 112.3
C9 C6 H6 112.3
C3 C6 H6 112.3
O2 C7 N1 123.51(18)
O2 C7 C6 127.46(18)
N1 C7 C6 109.00(15)
O1 C8 N1 123.57(19)
O1 C8 C9 127.89(18)
N1 C8 C9 108.53(16)
C8 C9 C6 104.71(15)
C8 C9 C4 112.44(16)
C6 C9 C4 102.62(17)
C8 C9 H9 112.2
C6 C9 H9 112.2
C4 C9 H9 112.2
N1 C10 C11 110.20(16)
N1 C10 H10A 109.6
C11 C10 H10A 109.6
N1 C10 H10B 109.6
C11 C10 H10B 109.6
H10A C10 H10B 108.1
O3 C11 O4 124.47(18)
O3 C11 C10 124.83(17)
O4 C11 C10 110.68(16)
O4 C12 C13 106.71(16)
O4 C12 H12A 110.4
C13 C12 H12A 110.4
O4 C12 H12B 110.4
C13 C12 H12B 110.4
H12A C12 H12B 108.6
C14 C13 C12 109.56(16)
C14 C13 C15 114.81(18)
C12 C13 C15 113.76(16)
C14 C13 C21 114.19(17)
C12 C13 C21 111.95(17)
C15 C13 C21 91.69(14)
C13 C14 H14A 109.5
C13 C14 H14B 109.5
H14A C14 H14B 109.5
C13 C14 H14C 109.5
H14A C14 H14C 109.5
H14B C14 H14C 109.5
O5 C15 C16 106.64(15)
O5 C15 C17 104.95(14)
C16 C15 C17 119.85(17)
O5 C15 C13 99.45(14)
C16 C15 C13 120.25(16)
C17 C15 C13 102.93(15)
C15 C16 H16A 109.5
C15 C16 H16B 109.5
H16A C16 H16B 109.5
C15 C16 H16C 109.5
H16A C16 H16C 109.5
H16B C16 H16C 109.5
C20 C17 C18 129.32(18)
C20 C17 C15 106.64(16)
C18 C17 C15 123.87(17)
C17 C18 H18A 109.5
C17 C18 H18B 109.5
H18A C18 H18B 109.5
C17 C18 H18C 109.5
H18A C18 H18C 109.5
H18B C18 H18C 109.5
C20 C19 H19A 109.5
C20 C19 H19B 109.5
H19A C19 H19B 109.5
C20 C19 H19C 109.5
H19A C19 H19C 109.5
H19B C19 H19C 109.5
C17 C20 C19 128.96(18)
C17 C20 C21 107.47(17)
C19 C20 C21 123.28(17)
C22 C21 C20 118.79(19)
C22 C21 N2 112.94(16)
C20 C21 N2 104.11(14)
C22 C21 C13 118.35(17)
C20 C21 C13 102.37(15)
N2 C21 C13 97.27(15)
C21 C22 H22A 109.5
C21 C22 H22B 109.5
H22A C22 H22B 109.5
C21 C22 H22C 109.5
H22A C22 H22C 109.5
H22B C22 H22C 109.5
O6 C23 N3 124.22(18)
O6 C23 N2 118.74(18)
N3 C23 N2 116.80(18)
C7 N1 C8 113.15(16)
C7 N1 C10 122.92(16)
C8 N1 C10 123.57(16)
C23 N2 O5 110.54(15)
C23 N2 C21 117.23(17)
O5 N2 C21 105.09(13)
C23 N3 H3A 120
C23 N3 H3B 120
H3A N3 H3B 120
C11 O4 C12 115.42(15)
N2 O5 C15 104.49(13)

loop_
_geom_bond_atom_site_label_1
_geom_bond_atom_site_label_2
_geom_bond_distance
C1 C2 1.330(3)
C1 C3 1.518(3)
C1 H1 0.95
C2 C4 1.527(3)
C2 H2 0.95
C3 C5 1.540(3)
C3 C6 1.568(3)
C3 H3 1
C4 C5 1.539(3)
C4 C9 1.566(3)
C4 H4 1
C5 H5A 0.99
C5 H5B 0.99
C6 C7 1.517(3)
C6 C9 1.548(3)
C6 H6 1
C7 O2 1.212(2)
C7 N1 1.382(2)
C8 O1 1.208(2)
C8 N1 1.391(2)
C8 C9 1.518(3)
C9 H9 1
C10 N1 1.451(2)
C10 C11 1.514(3)
C10 H10A 0.99
C10 H10B 0.99
C11 O3 1.196(2)
C11 O4 1.334(2)
C12 O4 1.450(2)
C12 C13 1.526(3)
C12 H12A 0.99
C12 H12B 0.99
C13 C14 1.526(3)
C13 C15 1.546(3)
C13 C21 1.557(3)
C14 H14A 0.98
C14 H14B 0.98
C14 H14C 0.98
C15 O5 1.489(2)
C15 C16 1.502(3)
C15 C17 1.522(3)
C16 H16A 0.98
C16 H16B 0.98
C16 H16C 0.98
C17 C20 1.336(3)
C17 C18 1.493(3)
C18 H18A 0.98
C18 H18B 0.98
C18 H18C 0.98
C19 C20 1.499(3)
C19 H19A 0.98
C19 H19B 0.98
C19 H19C 0.98
C20 C21 1.515(3)
C21 C22 1.510(3)
C21 N2 1.533(2)
C22 H22A 0.98
C22 H22B 0.98
C22 H22C 0.98
C23 O6 1.231(3)
C23 N3 1.333(3)
C23 N2 1.408(2)
N2 O5 1.454(2)
N3 H3A 0.88
N3 H3B 0.88
